data_4339564
loop_
_publ_author_name
'Wang, Jian'
'Djukic, Brandon'
'Cao, Jingyi'
'Alberola, Antonio'
'Razavi, Fereidoon S.'
'Pilkington, Melanie'

_publ_section_title
;
 A novel bis tridentate bipyridine carboxamide ligand and its complexation
 to copper(II): synthesis, structure, and magnetism.
;
_journal_issue 21
_journal_name_full 'Inorganic chemistry'
_journal_page_first 8560
_journal_page_last 8568
_journal_paper_doi 10.1021/ic700469v
_journal_volume 46
_journal_year 2007
_chemical_formula_moiety '2(C32 H16 Cu2 F12 N6 O6), 3(C2 H3 N), O'
_chemical_formula_sum 'C35 H20.5 Cu2 F12 N7.5 O6.5'
_chemical_formula_weight 1005.17
_chemical_name_systematic
; 
 ? 
;
_space_group_IT_number 2
_symmetry_cell_setting triclinic
_symmetry_space_group_name_Hall '-P 1'
_symmetry_space_group_name_H-M 'P -1'
_atom_sites_solution_hydrogens geom
_atom_sites_solution_primary direct
_atom_sites_solution_secondary difmap
_audit_creation_method SHELXL-97
_cell_angle_alpha 110.827(2)
_cell_angle_beta 99.890(3)
_cell_angle_gamma 97.966(3)
_cell_formula_units_Z 4
_cell_length_a 12.7185(6)
_cell_length_b 17.3792(9)
_cell_length_c 19.4696(8)
_cell_measurement_reflns_used 49085
_cell_measurement_temperature 143(2)
_cell_measurement_theta_max 28.42
_cell_measurement_theta_min 1.02
_cell_volume 3868.3(3)
_computing_cell_refinement 'HKL Scalepack (Otwinowski & Minor 1997)'
_computing_data_collection 'Collect (Nonius B.V. 1998)'
_computing_data_reduction
;
 HKL Denzo and Scalepack (Otwinowski & Minor 1997)
;
_computing_publication_material 'SHELXL-97 (Sheldrick 1997)'
_computing_structure_refinement 'SHELXL-97 (Sheldrick 1997)'
_computing_structure_solution 'SIR-92 (Altomare et al. 1994)'
_diffrn_ambient_temperature 143(2)
_diffrn_measured_fraction_theta_full 0.973
_diffrn_measured_fraction_theta_max 0.974
_diffrn_measurement_device_type 'Nonius Kappa CCD'
_diffrn_measurement_method 'Thin slice \w and \f scans'
_diffrn_radiation_source 'fine-focus sealed tube'
_diffrn_radiation_type MoK\a
_diffrn_radiation_wavelength 0.71073
_diffrn_reflns_av_R_equivalents 0.0284
_diffrn_reflns_av_sigmaI/netI 0.0343
_diffrn_reflns_limit_h_max 16
_diffrn_reflns_limit_h_min -15
_diffrn_reflns_limit_k_max 23
_diffrn_reflns_limit_k_min -23
_diffrn_reflns_limit_l_max 26
_diffrn_reflns_limit_l_min -25
_diffrn_reflns_number 49083
_diffrn_reflns_theta_full 28.42
_diffrn_reflns_theta_max 28.42
_diffrn_reflns_theta_min 1.66
_exptl_absorpt_coefficient_mu 1.215
_exptl_absorpt_correction_T_max 0.789
_exptl_absorpt_correction_T_min 0.501
_exptl_absorpt_correction_type multi-scan
_exptl_absorpt_process_details
;

multi-scan from symmetry-related measurements 
 
Sortav (Blessing 1995)

;
_exptl_crystal_colour green
_exptl_crystal_density_diffrn 1.726
_exptl_crystal_density_method 'not measured'
_exptl_crystal_description block
_exptl_crystal_F_000 2004
_exptl_crystal_size_max 0.72
_exptl_crystal_size_mid 0.49
_exptl_crystal_size_min 0.22
_refine_diff_density_max 0.668
_refine_diff_density_min -0.916
_refine_diff_density_rms 0.074
_refine_ls_extinction_method none
_refine_ls_goodness_of_fit_ref 1.034
_refine_ls_hydrogen_treatment constr
_refine_ls_matrix_type full
_refine_ls_number_parameters 1133
_refine_ls_number_reflns 18936
_refine_ls_number_restraints 0
_refine_ls_restrained_S_all 1.034
_refine_ls_R_factor_all 0.0428
_refine_ls_R_factor_gt 0.0321
_refine_ls_shift/su_max 0.048
_refine_ls_shift/su_mean 0.001
_refine_ls_structure_factor_coef Fsqd
_refine_ls_weighting_details 'calc w=1/[\s^2^(Fo^2^)+(0.0431P)^2^+2.8850P] where P=(Fo^2^+2Fc^2^)/3'
_refine_ls_weighting_scheme calc
_refine_ls_wR_factor_gt 0.0826
_refine_ls_wR_factor_ref 0.0901
_reflns_number_gt 15750
_reflns_number_total 18936
_reflns_threshold_expression >2sigma(I)
_cod_data_source_file ic700469v-file001.cif
_cod_data_source_block jw361c
_cod_original_sg_symbol_H-M P-1
_cod_database_code 4339564

loop_
_symmetry_equiv_pos_as_xyz
'x, y, z'
'-x, -y, -z'

loop_
_atom_site_label
_atom_site_type_symbol
_atom_site_fract_x
_atom_site_fract_y
_atom_site_fract_z
_atom_site_U_iso_or_equiv
_atom_site_adp_type
_atom_site_occupancy
_atom_site_symmetry_multiplicity
_atom_site_calc_flag
_atom_site_refinement_flags
Cu1 Cu 0.186550(19) 0.759523(14) 0.298051(13) 0.01423(5) Uani 1 1 d .
Cu2 Cu 0.426109(19) 1.097357(14) 0.351687(13) 0.01462(5) Uani 1 1 d .
Cu3 Cu 0.458499(19) 0.350585(14) 0.245276(12) 0.01366(5) Uani 1 1 d .
Cu4 Cu 0.806927(19) 0.663369(15) 0.358466(13) 0.01476(6) Uani 1 1 d .
O1 O 0.34626(12) 0.79795(9) 0.50815(8) 0.0217(3) Uani 1 1 d .
O2 O 0.82153(12) 0.56360(9) 0.25459(8) 0.0193(3) Uani 1 1 d .
O3 O 0.07558(11) 0.70183(9) 0.20211(7) 0.0176(3) Uani 1 1 d .
O4 O 0.31052(12) 0.74708(10) 0.23433(8) 0.0223(3) Uani 1 1 d .
O5 O 0.31913(12) 1.03173(9) 0.23812(8) 0.0210(3) Uani 1 1 d .
O6 O 0.55016(12) 1.10008(9) 0.30461(8) 0.0198(3) Uani 1 1 d .
O7 O 0.30912(11) 0.48488(9) 0.39743(8) 0.0193(3) Uani 1 1 d .
O8 O 0.42549(12) 0.40610(9) 0.16438(7) 0.0203(3) Uani 1 1 d .
O9 O 0.93547(12) 0.59619(9) 0.52598(8) 0.0204(3) Uani 1 1 d .
O10 O 0.47703(12) 0.25019(9) 0.16625(8) 0.0197(3) Uani 1 1 d .
O11 O 0.79892(12) 0.73605(9) 0.30110(8) 0.0195(3) Uani 1 1 d .
O12 O 0.21755(12) 1.19344(9) 0.47516(8) 0.0227(3) Uani 1 1 d .
N1 N 0.16590(13) 0.87673(10) 0.31032(9) 0.0148(3) Uani 1 1 d .
N2 N 0.44325(13) 0.99298(10) 0.37187(9) 0.0153(3) Uiso 1 1 d .
N3 N 0.29193(13) 0.81127(10) 0.39370(9) 0.0157(3) Uani 1 1 d .
N4 N 0.14886(13) 0.66988(10) 0.33738(9) 0.0149(3) Uani 1 1 d .
N5 N 0.30252(13) 1.10040(10) 0.39702(9) 0.0150(3) Uani 1 1 d .
N6 N 0.45004(13) 1.22218(10) 0.40176(9) 0.0140(3) Uani 1 1 d .
N7 N 0.62219(13) 0.40166(10) 0.29283(9) 0.0142(3) Uani 1 1 d .
N8 N 0.64185(13) 0.62090(10) 0.33442(9) 0.0141(3) Uani 1 1 d .
N9 N 0.43020(13) 0.44590(10) 0.32117(8) 0.0128(3) Uani 1 1 d .
N10 N 0.32661(13) 0.28899(10) 0.26297(9) 0.0151(3) Uani 1 1 d .
N11 N 0.82324(13) 0.59583(10) 0.41782(9) 0.0148(3) Uani 1 1 d .
N12 N 0.94221(14) 0.73891(11) 0.43435(9) 0.0173(3) Uani 1 1 d .
N13 N 0.9497(2) 0.32893(17) 0.22837(15) 0.0510(7) Uani 1 1 d .
N14 N 0.9394(2) 1.0396(2) 0.18400(19) 0.0614(8) Uani 1 1 d .
N15 N 0.8479(3) 0.73915(19) 0.90831(15) 0.0558(7) Uani 1 1 d .
C40 C 0.48115(15) 0.52569(12) 0.32896(10) 0.0132(3) Uani 1 1 d .
C1 C 0.06157(16) 0.88246(13) 0.29163(12) 0.0192(4) Uani 1 1 d .
H1 H 0.0087 0.8333 0.2634 0.023 Uiso 1 1 calc R
C2 C 0.02990(17) 0.95860(13) 0.31272(13) 0.0230(4) Uani 1 1 d .
H2 H -0.0435 0.9605 0.3009 0.028 Uiso 1 1 calc R
C3 C 0.10889(17) 1.03192(13) 0.35165(12) 0.0207(4) Uani 1 1 d .
H3 H 0.0890 1.0838 0.3665 0.025 Uiso 1 1 calc R
C4 C 0.21895(16) 1.02800(12) 0.36869(10) 0.0153(4) Uani 1 1 d .
C5 C 0.24544(15) 0.94801(12) 0.34942(10) 0.0140(3) Uani 1 1 d .
C6 C 0.35871(15) 0.93773(11) 0.37391(10) 0.0141(3) Uani 1 1 d .
C10 C 0.54661(16) 0.99036(12) 0.39880(11) 0.0175(4) Uani 1 1 d .
H10 H 0.6035 1.0275 0.3952 0.021 Uiso 1 1 calc R
C9 C 0.57136(16) 0.93450(13) 0.43162(11) 0.0186(4) Uani 1 1 d .
H9 H 0.6436 0.9354 0.4517 0.022 Uiso 1 1 calc R
C8 C 0.48666(16) 0.87712(12) 0.43412(11) 0.0179(4) Uani 1 1 d .
H8 H 0.5015 0.8395 0.4566 0.021 Uiso 1 1 calc R
C18 C 0.37721(16) 1.24620(12) 0.44351(10) 0.0143(4) Uani 1 1 d .
C19 C 0.38228(16) 1.32976(12) 0.48639(10) 0.0161(4) Uani 1 1 d .
H19 H 0.3296 1.3453 0.5132 0.019 Uiso 1 1 calc R
C20 C 0.46815(17) 1.39029(12) 0.48855(10) 0.0172(4) Uani 1 1 d .
H20 H 0.4744 1.4470 0.5177 0.021 Uiso 1 1 calc R
C21 C 0.54429(16) 1.36529(12) 0.44688(11) 0.0176(4) Uani 1 1 d .
H21 H 0.6024 1.4049 0.4479 0.021 Uiso 1 1 calc R
C22 C 0.53241(16) 1.28025(12) 0.40358(11) 0.0162(4) Uani 1 1 d .
H22 H 0.5830 1.2633 0.3752 0.019 Uiso 1 1 calc R
C30 C 0.55051(17) 1.05600(12) 0.23724(11) 0.0188(4) Uani 1 1 d .
C32 C 0.66661(19) 1.06022(14) 0.22494(12) 0.0244(4) Uani 1 1 d .
C29 C 0.46456(19) 1.00599(14) 0.17655(12) 0.0253(5) Uani 1 1 d .
H29 H 0.4796 0.9764 0.1304 0.030 Uiso 1 1 calc R
C28 C 0.35538(18) 0.99836(13) 0.18221(11) 0.0221(4) Uani 1 1 d .
C41 C 0.42051(16) 0.58714(12) 0.32837(10) 0.0158(4) Uani 1 1 d .
H41 H 0.3463 0.5764 0.3270 0.019 Uiso 1 1 calc R
C42 C 0.47079(17) 0.66331(13) 0.32987(11) 0.0188(4) Uani 1 1 d .
H42 H 0.4310 0.7040 0.3287 0.023 Uiso 1 1 calc R
C39 C 0.59416(15) 0.54516(12) 0.33229(10) 0.0129(3) Uani 1 1 d .
C38 C 0.66535(15) 0.48435(12) 0.33596(10) 0.0130(3) Uani 1 1 d .
C37 C 0.77272(15) 0.51018(12) 0.38318(10) 0.0142(4) Uani 1 1 d .
C36 C 0.82914(16) 0.44743(13) 0.38758(11) 0.0166(4) Uani 1 1 d .
H36 H 0.8971 0.4621 0.4211 0.020 Uiso 1 1 calc R
C35 C 0.78361(16) 0.36437(13) 0.34213(11) 0.0187(4) Uani 1 1 d .
H35 H 0.8212 0.3225 0.3436 0.022 Uiso 1 1 calc R
C34 C 0.68080(16) 0.34359(13) 0.29400(11) 0.0173(4) Uani 1 1 d .
H34 H 0.6517 0.2876 0.2616 0.021 Uiso 1 1 calc R
C26 C -0.0172(2) 0.64925(18) 0.07564(13) 0.0336(6) Uani 1 1 d .
C27 C 0.3928(2) 0.72952(16) 0.13319(14) 0.0321(5) Uani 1 1 d .
C25 C 0.29019(17) 0.72251(13) 0.16453(12) 0.0213(4) Uani 1 1 d .
C24 C 0.18721(18) 0.69082(15) 0.11304(12) 0.0257(5) Uani 1 1 d .
H24 H 0.1838 0.6739 0.0616 0.031 Uiso 1 1 calc R
C23 C 0.09132(17) 0.68394(13) 0.13626(11) 0.0204(4) Uani 1 1 d .
C16 C 0.07487(16) 0.59684(12) 0.30305(11) 0.0185(4) Uani 1 1 d .
H16 H 0.0346 0.5829 0.2540 0.022 Uiso 1 1 calc R
C15 C 0.05635(16) 0.54129(13) 0.33827(12) 0.0197(4) Uani 1 1 d .
H15 H 0.0046 0.4909 0.3132 0.024 Uiso 1 1 calc R
C14 C 0.11598(16) 0.56177(13) 0.41134(12) 0.0194(4) Uani 1 1 d .
H14 H 0.1063 0.5249 0.4356 0.023 Uiso 1 1 calc R
C13 C 0.19086(16) 0.63892(13) 0.44768(12) 0.0181(4) Uani 1 1 d .
H13 H 0.2304 0.6549 0.4972 0.022 Uiso 1 1 calc R
C11 C 0.28961(15) 0.77335(12) 0.44330(11) 0.0156(4) Uani 1 1 d .
C62 C 0.73879(17) 0.62807(14) 0.17607(11) 0.0207(4) Uani 1 1 d .
H62 H 0.7018 0.6172 0.1269 0.025 Uiso 1 1 calc R
C63 C 0.77430(16) 0.56133(13) 0.19266(11) 0.0188(4) Uani 1 1 d .
C60 C 0.4833(2) 0.15058(16) 0.05099(13) 0.0327(5) Uani 1 1 d .
C58 C 0.46848(17) 0.23878(13) 0.09700(11) 0.0193(4) Uani 1 1 d .
C57 C 0.44805(18) 0.29122(13) 0.06024(11) 0.0217(4) Uani 1 1 d .
H57 H 0.4467 0.2729 0.0090 0.026 Uiso 1 1 calc R
C56 C 0.42899(17) 0.37185(13) 0.09738(11) 0.0196(4) Uani 1 1 d .
C59 C 0.4053(2) 0.42524(16) 0.05056(13) 0.0312(5) Uani 1 1 d .
C51 C 0.96721(16) 0.71426(13) 0.49223(11) 0.0170(4) Uani 1 1 d .
C53 C 1.1037(2) 0.84089(15) 0.56206(13) 0.0312(5) Uani 1 1 d .
H53 H 1.1575 0.8754 0.6052 0.037 Uiso 1 1 calc R
C54 C 1.0786(2) 0.86583(15) 0.50239(14) 0.0329(5) Uani 1 1 d .
H54 H 1.1156 0.9170 0.5045 0.040 Uiso 1 1 calc R
C55 C 0.99693(19) 0.81293(14) 0.43925(12) 0.0270(5) Uani 1 1 d .
H55 H 0.9797 0.8295 0.3990 0.032 Uiso 1 1 calc R
C52 C 1.04773(17) 0.76394(14) 0.55695(12) 0.0230(4) Uani 1 1 d .
H52 H 1.0640 0.7459 0.5964 0.028 Uiso 1 1 calc R
C64 C 0.72678(17) 0.77804(14) 0.20517(12) 0.0224(4) Uani 1 1 d .
C48 C 0.18338(18) 0.17434(13) 0.24501(12) 0.0231(4) Uani 1 1 d .
H48 H 0.1515 0.1171 0.2215 0.028 Uiso 1 1 calc R
C49 C 0.27814(17) 0.20710(13) 0.22909(11) 0.0199(4) Uani 1 1 d .
H49 H 0.3086 0.1711 0.1939 0.024 Uiso 1 1 calc R
C47 C 0.13753(17) 0.22854(14) 0.29652(12) 0.0220(4) Uani 1 1 d .
H47 H 0.0730 0.2082 0.3069 0.026 Uiso 1 1 calc R
C46 C 0.18833(16) 0.31350(13) 0.33274(11) 0.0191(4) Uani 1 1 d .
H46 H 0.1594 0.3507 0.3682 0.023 Uiso 1 1 calc R
C45 C 0.28334(15) 0.34127(12) 0.31454(10) 0.0147(4) Uani 1 1 d .
C44 C 0.34214(15) 0.43260(12) 0.34930(10) 0.0141(3) Uani 1 1 d .
C7 C 0.37844(16) 0.87590(12) 0.40267(10) 0.0151(4) Uani 1 1 d .
C12 C 0.20561(15) 0.69128(12) 0.40933(11) 0.0152(4) Uani 1 1 d .
C61 C 0.75718(16) 0.70795(13) 0.23006(11) 0.0182(4) Uani 1 1 d .
C43 C 0.58163(16) 0.67825(12) 0.33314(11) 0.0170(4) Uani 1 1 d .
H43 H 0.6157 0.7299 0.3345 0.020 Uiso 1 1 calc R
F1 F -0.08210(13) 0.70356(12) 0.08863(9) 0.0491(4) Uani 1 1 d .
F2 F -0.07045(13) 0.57833(11) 0.07652(9) 0.0479(4) Uani 1 1 d .
F3 F -0.00358(13) 0.63155(14) 0.00562(8) 0.0596(6) Uani 1 1 d .
F4 F 0.44580(12) 0.80970(9) 0.15948(9) 0.0366(3) Uani 1 1 d .
F5 F 0.37116(15) 0.70113(14) 0.05824(9) 0.0672(6) Uani 1 1 d .
F6 F 0.46108(13) 0.68706(10) 0.15561(12) 0.0513(5) Uani 1 1 d .
F7 F 0.20568(16) 0.99104(13) 0.08864(10) 0.0609(5) Uani 1 1 d .
F8 F 0.19823(19) 0.88879(13) 0.12275(12) 0.0782(7) Uani 1 1 d .
F9 F 0.30355(16) 0.90270(18) 0.05218(11) 0.0989(10) Uani 1 1 d .
F10 F 0.72178(12) 1.14001(9) 0.24949(9) 0.0391(4) Uani 1 1 d .
F11 F 0.67014(12) 1.02241(11) 0.15285(8) 0.0421(4) Uani 1 1 d .
F12 F 0.72285(11) 1.02344(9) 0.26413(8) 0.0337(3) Uani 1 1 d .
F13 F 0.44797(13) 0.40617(10) -0.00924(7) 0.0356(3) Uani 1 1 d .
F14 F 0.29830(15) 0.41309(17) 0.02512(13) 0.0738(7) Uani 1 1 d .
F15 F 0.4449(2) 0.50588(11) 0.09178(9) 0.0790(8) Uani 1 1 d .
F16 F 0.57678(15) 0.13642(11) 0.08061(9) 0.0518(5) Uani 1 1 d .
F17 F 0.40295(16) 0.09146(9) 0.05001(9) 0.0508(4) Uani 1 1 d .
F18 F 0.48144(17) 0.13808(10) -0.02099(8) 0.0519(5) Uani 1 1 d .
F19 F 0.66825(12) 0.82203(9) 0.24872(8) 0.0362(3) Uani 1 1 d .
F20 F 0.81777(11) 0.83285(9) 0.21223(9) 0.0376(4) Uani 1 1 d .
F21 F 0.67089(11) 0.75073(9) 0.13387(7) 0.0290(3) Uani 1 1 d .
F22 F 0.68641(14) 0.41801(10) 0.14061(9) 0.0468(4) Uani 1 1 d .
F23 F 0.84633(13) 0.44747(10) 0.12323(8) 0.0405(4) Uani 1 1 d .
F24 F 0.71071(15) 0.47336(10) 0.05984(8) 0.0444(4) Uani 1 1 d .
C2S C 0.9174(2) 0.26989(19) 0.17578(16) 0.0415(6) Uani 1 1 d .
C66 C 0.8784(4) 0.1925(3) 0.1083(2) 0.0850(14) Uani 1 1 d .
H66A H 0.8844 0.1449 0.1218 0.127 Uiso 1 1 calc R
H66B H 0.9218 0.1931 0.0727 0.127 Uiso 1 1 calc R
H66C H 0.8034 0.1883 0.0859 0.127 Uiso 1 1 calc R
C65 C 0.7539(2) 0.47451(15) 0.12765(12) 0.0269(5) Uani 1 1 d .
C3S C 0.9056(3) 0.9782(2) 0.1328(2) 0.0526(8) Uani 1 1 d .
C4S C 0.8360(2) 0.58170(19) 0.83108(15) 0.0416(6) Uani 1 1 d .
H75A H 0.7609 0.5522 0.8145 0.062 Uiso 1 1 calc R
H75B H 0.8767 0.5582 0.8620 0.062 Uiso 1 1 calc R
H75C H 0.8658 0.5761 0.7879 0.062 Uiso 1 1 calc R
C31 C 0.2652(2) 0.94399(17) 0.11045(13) 0.0349(6) Uani 1 1 d .
C50 C 0.90647(15) 0.62806(12) 0.48057(10) 0.0153(4) Uani 1 1 d .
C73 C 0.8603(5) 0.8998(3) 0.0678(2) 0.0951(16) Uani 1 1 d .
H73A H 0.9018 0.8586 0.0710 0.143 Uiso 1 1 calc R
H73B H 0.8633 0.9090 0.0223 0.143 Uiso 1 1 calc R
H73C H 0.7856 0.8798 0.0669 0.143 Uiso 1 1 calc R
C76 C 0.8432(2) 0.66973(19) 0.87455(15) 0.0379(6) Uani 1 1 d .
C17 C 0.28888(16) 1.17654(12) 0.44007(10) 0.0156(4) Uani 1 1 d .
O13 O 0.8225(2) 0.91274(19) 0.44215(17) 0.0755(8) Uani 1 1 d .

loop_
_atom_site_aniso_label
_atom_site_aniso_U_11
_atom_site_aniso_U_22
_atom_site_aniso_U_33
_atom_site_aniso_U_23
_atom_site_aniso_U_13
_atom_site_aniso_U_12
Cu1 0.01327(11) 0.01242(11) 0.01403(11) 0.00492(9) -0.00100(8) -0.00075(8)
Cu2 0.01566(12) 0.01153(11) 0.01591(11) 0.00373(9) 0.00684(9) 0.00115(8)
Cu3 0.01617(12) 0.01279(11) 0.01142(10) 0.00310(8) 0.00478(8) 0.00375(9)
Cu4 0.01404(11) 0.01584(12) 0.01534(11) 0.00858(9) 0.00201(9) 0.00127(9)
O1 0.0231(8) 0.0211(7) 0.0181(7) 0.0091(6) -0.0019(6) 0.0008(6)
O2 0.0193(7) 0.0235(7) 0.0173(7) 0.0095(6) 0.0055(5) 0.0064(6)
O3 0.0152(7) 0.0186(7) 0.0152(6) 0.0054(5) 0.0003(5) -0.0009(5)
O4 0.0162(7) 0.0247(8) 0.0217(7) 0.0049(6) 0.0031(6) 0.0039(6)
O5 0.0219(7) 0.0207(7) 0.0174(7) 0.0049(6) 0.0036(6) 0.0036(6)
O6 0.0213(7) 0.0178(7) 0.0168(7) 0.0024(5) 0.0085(6) 0.0003(6)
O7 0.0165(7) 0.0180(7) 0.0204(7) 0.0026(6) 0.0081(6) 0.0034(5)
O8 0.0272(8) 0.0212(7) 0.0126(6) 0.0059(5) 0.0048(6) 0.0074(6)
O9 0.0206(7) 0.0259(8) 0.0173(7) 0.0110(6) 0.0029(6) 0.0084(6)
O10 0.0258(8) 0.0185(7) 0.0148(6) 0.0045(5) 0.0071(6) 0.0074(6)
O11 0.0193(7) 0.0202(7) 0.0195(7) 0.0109(6) 0.0018(6) 0.0005(6)
O12 0.0220(8) 0.0181(7) 0.0283(8) 0.0059(6) 0.0138(6) 0.0045(6)
N1 0.0150(8) 0.0131(8) 0.0149(7) 0.0057(6) 0.0008(6) 0.0007(6)
N3 0.0149(8) 0.0128(8) 0.0166(8) 0.0059(6) -0.0009(6) -0.0008(6)
N4 0.0146(8) 0.0124(7) 0.0176(8) 0.0056(6) 0.0044(6) 0.0024(6)
N5 0.0149(8) 0.0116(7) 0.0176(8) 0.0048(6) 0.0055(6) 0.0007(6)
N6 0.0151(8) 0.0131(7) 0.0124(7) 0.0047(6) 0.0016(6) 0.0014(6)
N7 0.0156(8) 0.0157(8) 0.0132(7) 0.0062(6) 0.0058(6) 0.0046(6)
N8 0.0144(8) 0.0147(8) 0.0141(7) 0.0068(6) 0.0027(6) 0.0040(6)
N9 0.0125(7) 0.0124(7) 0.0131(7) 0.0049(6) 0.0030(6) 0.0021(6)
N10 0.0156(8) 0.0152(8) 0.0135(7) 0.0055(6) 0.0016(6) 0.0026(6)
N11 0.0128(8) 0.0170(8) 0.0155(7) 0.0075(6) 0.0031(6) 0.0035(6)
N12 0.0164(8) 0.0173(8) 0.0163(8) 0.0050(6) 0.0041(6) 0.0014(6)
N13 0.0385(14) 0.0464(15) 0.0499(15) -0.0010(12) 0.0122(11) 0.0039(11)
N14 0.0337(14) 0.069(2) 0.073(2) 0.0293(17) 0.0004(13) -0.0071(13)
N15 0.072(2) 0.0528(17) 0.0421(14) 0.0179(13) 0.0104(13) 0.0184(14)
C40 0.0147(9) 0.0137(9) 0.0098(8) 0.0036(7) 0.0018(7) 0.0031(7)
C1 0.0139(9) 0.0169(9) 0.0235(10) 0.0078(8) -0.0006(8) -0.0008(7)
C2 0.0145(10) 0.0209(10) 0.0315(11) 0.0095(9) 0.0023(8) 0.0033(8)
C3 0.0185(10) 0.0162(10) 0.0280(10) 0.0090(8) 0.0059(8) 0.0049(8)
C4 0.0160(9) 0.0144(9) 0.0159(9) 0.0059(7) 0.0059(7) 0.0018(7)
C5 0.0135(9) 0.0137(9) 0.0152(8) 0.0067(7) 0.0034(7) 0.0006(7)
C6 0.0142(9) 0.0114(8) 0.0124(8) 0.0014(7) 0.0010(7) 0.0007(7)
C10 0.0147(9) 0.0157(9) 0.0190(9) 0.0039(7) 0.0043(7) 0.0003(7)
C9 0.0132(9) 0.0172(9) 0.0203(9) 0.0029(8) 0.0013(7) 0.0023(7)
C8 0.0169(9) 0.0159(9) 0.0162(9) 0.0038(7) -0.0009(7) 0.0020(7)
C18 0.0163(9) 0.0139(9) 0.0117(8) 0.0049(7) 0.0017(7) 0.0025(7)
C19 0.0208(10) 0.0154(9) 0.0127(8) 0.0059(7) 0.0040(7) 0.0051(7)
C20 0.0245(10) 0.0121(9) 0.0123(8) 0.0045(7) 0.0000(7) 0.0021(7)
C21 0.0182(10) 0.0162(9) 0.0154(9) 0.0067(7) -0.0007(7) -0.0016(7)
C22 0.0164(9) 0.0178(9) 0.0150(9) 0.0081(7) 0.0026(7) 0.0021(7)
C30 0.0248(11) 0.0149(9) 0.0183(9) 0.0063(7) 0.0088(8) 0.0051(8)
C32 0.0266(11) 0.0252(11) 0.0199(10) 0.0043(8) 0.0106(8) 0.0065(9)
C29 0.0287(12) 0.0251(11) 0.0172(10) 0.0008(8) 0.0065(8) 0.0089(9)
C28 0.0253(11) 0.0182(10) 0.0172(9) 0.0017(8) 0.0018(8) 0.0049(8)
C41 0.0136(9) 0.0184(9) 0.0149(8) 0.0061(7) 0.0020(7) 0.0050(7)
C42 0.0192(10) 0.0179(10) 0.0196(9) 0.0069(8) 0.0030(8) 0.0083(8)
C39 0.0137(9) 0.0148(9) 0.0099(8) 0.0042(7) 0.0024(7) 0.0042(7)
C38 0.0123(9) 0.0165(9) 0.0131(8) 0.0074(7) 0.0056(7) 0.0045(7)
C37 0.0133(9) 0.0185(9) 0.0145(8) 0.0087(7) 0.0062(7) 0.0047(7)
C36 0.0137(9) 0.0222(10) 0.0198(9) 0.0136(8) 0.0056(7) 0.0062(7)
C35 0.0183(10) 0.0201(10) 0.0243(10) 0.0124(8) 0.0084(8) 0.0107(8)
C34 0.0194(10) 0.0165(9) 0.0186(9) 0.0071(7) 0.0088(8) 0.0063(7)
C26 0.0257(12) 0.0495(16) 0.0178(10) 0.0106(10) -0.0011(9) -0.0018(11)
C27 0.0248(12) 0.0319(13) 0.0313(12) 0.0032(10) 0.0114(10) -0.0014(10)
C25 0.0203(10) 0.0166(10) 0.0249(10) 0.0055(8) 0.0071(8) 0.0017(8)
C24 0.0243(11) 0.0298(12) 0.0177(10) 0.0061(9) 0.0038(8) -0.0012(9)
C23 0.0196(10) 0.0196(10) 0.0175(9) 0.0057(8) 0.0001(8) -0.0005(8)
C16 0.0157(9) 0.0164(9) 0.0200(9) 0.0037(7) 0.0045(7) 0.0016(7)
C15 0.0164(10) 0.0142(9) 0.0294(11) 0.0086(8) 0.0082(8) 0.0019(7)
C14 0.0170(10) 0.0179(10) 0.0304(11) 0.0146(8) 0.0107(8) 0.0063(8)
C13 0.0161(9) 0.0199(10) 0.0236(10) 0.0126(8) 0.0070(8) 0.0070(8)
C11 0.0145(9) 0.0143(9) 0.0184(9) 0.0070(7) 0.0030(7) 0.0040(7)
C62 0.0184(10) 0.0274(11) 0.0171(9) 0.0115(8) 0.0015(8) 0.0028(8)
C63 0.0153(9) 0.0224(10) 0.0183(9) 0.0077(8) 0.0055(7) 0.0016(8)
C60 0.0512(16) 0.0274(12) 0.0180(10) 0.0035(9) 0.0115(10) 0.0142(11)
C58 0.0189(10) 0.0189(10) 0.0156(9) 0.0012(7) 0.0055(7) 0.0027(8)
C57 0.0263(11) 0.0236(10) 0.0126(9) 0.0039(8) 0.0063(8) 0.0034(8)
C56 0.0185(10) 0.0232(10) 0.0165(9) 0.0091(8) 0.0028(7) 0.0008(8)
C59 0.0466(15) 0.0315(13) 0.0188(10) 0.0132(9) 0.0089(10) 0.0083(11)
C51 0.0138(9) 0.0203(10) 0.0161(9) 0.0050(7) 0.0041(7) 0.0061(7)
C53 0.0244(12) 0.0277(12) 0.0276(11) 0.0011(9) -0.0021(9) -0.0024(9)
C54 0.0312(13) 0.0249(12) 0.0306(12) 0.0049(10) 0.0017(10) -0.0092(10)
C55 0.0311(12) 0.0250(11) 0.0218(10) 0.0089(9) 0.0062(9) -0.0034(9)
C52 0.0192(10) 0.0251(11) 0.0201(10) 0.0049(8) 0.0005(8) 0.0061(8)
C64 0.0167(10) 0.0256(11) 0.0252(10) 0.0155(9) -0.0016(8) -0.0015(8)
C48 0.0220(11) 0.0157(10) 0.0270(11) 0.0070(8) 0.0015(8) -0.0014(8)
C49 0.0204(10) 0.0161(9) 0.0194(9) 0.0040(8) 0.0026(8) 0.0030(8)
C47 0.0154(10) 0.0234(11) 0.0279(11) 0.0126(9) 0.0050(8) -0.0003(8)
C46 0.0170(10) 0.0217(10) 0.0192(9) 0.0086(8) 0.0049(8) 0.0036(8)
C45 0.0148(9) 0.0162(9) 0.0125(8) 0.0063(7) 0.0010(7) 0.0023(7)
C44 0.0133(9) 0.0159(9) 0.0134(8) 0.0064(7) 0.0019(7) 0.0042(7)
C7 0.0160(9) 0.0121(9) 0.0128(8) 0.0019(7) 0.0010(7) -0.0001(7)
C12 0.0126(9) 0.0152(9) 0.0183(9) 0.0064(7) 0.0041(7) 0.0040(7)
C61 0.0120(9) 0.0238(10) 0.0218(10) 0.0142(8) 0.0029(7) 0.0004(7)
C43 0.0203(10) 0.0143(9) 0.0197(9) 0.0100(7) 0.0047(8) 0.0050(7)
F1 0.0276(8) 0.0764(13) 0.0422(9) 0.0262(9) -0.0046(7) 0.0154(8)
F2 0.0325(8) 0.0471(10) 0.0386(9) 0.0027(7) -0.0045(7) -0.0185(7)
F3 0.0334(9) 0.1128(17) 0.0169(7) 0.0171(9) -0.0017(6) -0.0017(9)
F4 0.0277(7) 0.0316(8) 0.0510(9) 0.0173(7) 0.0148(7) -0.0019(6)
F5 0.0414(10) 0.0984(16) 0.0323(9) -0.0038(9) 0.0223(8) -0.0153(10)
F6 0.0322(9) 0.0388(9) 0.0944(14) 0.0264(9) 0.0361(9) 0.0165(7)
F7 0.0539(11) 0.0643(12) 0.0462(10) 0.0151(9) -0.0205(8) 0.0124(9)
F8 0.0807(15) 0.0546(12) 0.0584(12) 0.0131(10) -0.0242(11) -0.0398(11)
F9 0.0436(11) 0.139(2) 0.0369(10) -0.0499(12) -0.0082(8) 0.0257(12)
F10 0.0330(8) 0.0303(8) 0.0560(9) 0.0131(7) 0.0270(7) 0.0030(6)
F11 0.0329(8) 0.0665(11) 0.0213(7) 0.0042(7) 0.0152(6) 0.0174(7)
F12 0.0275(7) 0.0405(8) 0.0361(8) 0.0154(6) 0.0085(6) 0.0144(6)
F13 0.0489(9) 0.0419(8) 0.0212(6) 0.0174(6) 0.0132(6) 0.0063(7)
F14 0.0481(11) 0.145(2) 0.0869(14) 0.0973(16) 0.0292(10) 0.0495(12)
F15 0.185(3) 0.0274(9) 0.0282(8) 0.0150(7) 0.0287(12) 0.0203(12)
F16 0.0665(12) 0.0530(11) 0.0401(9) 0.0094(8) 0.0181(8) 0.0430(9)
F17 0.0805(13) 0.0194(7) 0.0401(9) 0.0013(6) 0.0132(9) 0.0004(8)
F18 0.0983(14) 0.0402(9) 0.0204(7) 0.0043(6) 0.0263(8) 0.0308(9)
F19 0.0433(9) 0.0361(8) 0.0383(8) 0.0204(7) 0.0104(7) 0.0203(7)
F20 0.0219(7) 0.0355(8) 0.0575(9) 0.0344(7) -0.0088(6) -0.0091(6)
F21 0.0270(7) 0.0333(7) 0.0263(7) 0.0184(6) -0.0049(5) 0.0012(6)
F22 0.0556(10) 0.0285(8) 0.0426(9) 0.0057(7) 0.0135(8) -0.0139(7)
F23 0.0466(9) 0.0361(8) 0.0356(8) 0.0047(6) 0.0136(7) 0.0190(7)
F24 0.0653(11) 0.0350(8) 0.0195(7) 0.0035(6) -0.0071(7) 0.0091(8)
C2S 0.0338(14) 0.0437(16) 0.0383(15) 0.0105(13) 0.0026(11) 0.0026(12)
C66 0.095(3) 0.066(3) 0.049(2) -0.0064(19) 0.000(2) -0.023(2)
C65 0.0309(12) 0.0261(11) 0.0212(10) 0.0086(9) 0.0038(9) 0.0031(9)
C3S 0.0395(17) 0.064(2) 0.059(2) 0.0305(18) 0.0125(15) 0.0089(15)
C4S 0.0360(15) 0.0514(17) 0.0333(13) 0.0106(12) 0.0075(11) 0.0136(13)
C31 0.0288(13) 0.0370(14) 0.0236(11) -0.0029(10) -0.0002(10) 0.0067(11)
C50 0.0136(9) 0.0195(9) 0.0157(9) 0.0078(7) 0.0062(7) 0.0072(7)
C73 0.150(5) 0.065(3) 0.058(2) 0.016(2) 0.019(3) 0.016(3)
C76 0.0359(14) 0.0516(17) 0.0278(12) 0.0166(12) 0.0054(10) 0.0143(12)
C17 0.0169(9) 0.0148(9) 0.0148(8) 0.0057(7) 0.0037(7) 0.0028(7)
O13 0.0658(17) 0.0794(19) 0.092(2) 0.0408(17) 0.0253(15) 0.0226(15)

loop_
_atom_type_symbol
_atom_type_description
_atom_type_scat_dispersion_real
_atom_type_scat_dispersion_imag
_atom_type_scat_source
C C 0.0033 0.0016 'International Tables Vol C Tables 4.2.6.8 and 6.1.1.4'
H H 0.0000 0.0000 'International Tables Vol C Tables 4.2.6.8 and 6.1.1.4'
N N 0.0061 0.0033 'International Tables Vol C Tables 4.2.6.8 and 6.1.1.4'
O O 0.0106 0.0060 'International Tables Vol C Tables 4.2.6.8 and 6.1.1.4'
F F 0.0171 0.0103 'International Tables Vol C Tables 4.2.6.8 and 6.1.1.4'
Cu Cu 0.3201 1.2651 'International Tables Vol C Tables 4.2.6.8 and 6.1.1.4'

loop_
_geom_angle_atom_site_label_1
_geom_angle_atom_site_label_2
_geom_angle_atom_site_label_3
_geom_angle
N3 Cu1 O3 176.85(6)
N3 Cu1 N4 82.60(7)
O3 Cu1 N4 94.27(6)
N3 Cu1 N1 87.30(7)
O3 Cu1 N1 94.97(6)
N4 Cu1 N1 141.07(6)
N3 Cu1 O4 93.14(6)
O3 Cu1 O4 88.58(6)
N4 Cu1 O4 117.30(6)
N1 Cu1 O4 100.67(6)
N5 Cu2 O6 176.69(7)
N5 Cu2 N6 82.74(7)
O6 Cu2 N6 94.60(6)
N5 Cu2 N2 87.84(7)
O6 Cu2 N2 95.46(6)
N6 Cu2 N2 142.91(6)
N5 Cu2 O5 91.40(6)
O6 Cu2 O5 88.20(6)
N6 Cu2 O5 119.49(6)
N2 Cu2 O5 96.45(6)
N9 Cu3 O10 176.21(6)
N9 Cu3 N10 82.87(7)
O10 Cu3 N10 93.77(6)
N9 Cu3 N7 87.48(6)
O10 Cu3 N7 96.24(6)
N10 Cu3 N7 141.26(6)
N9 Cu3 O8 90.05(6)
O10 Cu3 O8 89.84(6)
N10 Cu3 O8 115.63(6)
N7 Cu3 O8 101.75(6)
N11 Cu4 O11 176.67(7)
N11 Cu4 N12 83.30(7)
O11 Cu4 N12 93.45(6)
N11 Cu4 N8 88.39(6)
O11 Cu4 N8 94.76(6)
N12 Cu4 N8 147.58(7)
N11 Cu4 O2 93.78(6)
O11 Cu4 O2 87.18(6)
N12 Cu4 O2 119.39(6)
N8 Cu4 O2 92.33(6)
C63 O2 Cu4 118.76(13)
C23 O3 Cu1 126.56(13)
C25 O4 Cu1 123.59(14)
C28 O5 Cu2 121.84(14)
C30 O6 Cu2 126.41(13)
C56 O8 Cu3 123.37(14)
C58 O10 Cu3 125.92(14)
C61 O11 Cu4 123.12(13)
C1 N1 C5 119.94(17)
C1 N1 Cu1 114.72(13)
C5 N1 Cu1 123.84(13)
C10 N2 C6 120.15(17)
C10 N2 Cu2 114.93(13)
C6 N2 Cu2 123.56(13)
C11 N3 C7 122.89(16)
C11 N3 Cu1 117.72(13)
C7 N3 Cu1 118.27(12)
C16 N4 C12 119.14(17)
C16 N4 Cu1 128.62(14)
C12 N4 Cu1 112.19(12)
C17 N5 C4 122.41(16)
C17 N5 Cu2 117.40(13)
C4 N5 Cu2 118.09(12)
C22 N6 C18 119.57(16)
C22 N6 Cu2 127.81(14)
C18 N6 Cu2 112.30(12)
C34 N7 C38 120.23(17)
C34 N7 Cu3 112.99(13)
C38 N7 Cu3 124.78(13)
C43 N8 C39 119.93(17)
C43 N8 Cu4 115.63(13)
C39 N8 Cu4 123.54(13)
C44 N9 C40 122.65(16)
C44 N9 Cu3 117.35(13)
C40 N9 Cu3 117.66(12)
C49 N10 C45 119.28(17)
C49 N10 Cu3 128.59(14)
C45 N10 Cu3 112.09(13)
C50 N11 C37 123.01(16)
C50 N11 Cu4 116.35(13)
C37 N11 Cu4 117.78(12)
C55 N12 C51 119.19(18)
C55 N12 Cu4 128.65(15)
C51 N12 Cu4 111.36(13)
N9 C40 C41 120.87(17)
N9 C40 C39 120.85(17)
C41 C40 C39 118.13(17)
N1 C1 C2 122.40(19)
N1 C1 H1 118.8
C2 C1 H1 118.8
C1 C2 C3 118.87(19)
C1 C2 H2 120.6
C3 C2 H2 120.6
C2 C3 C4 119.88(19)
C2 C3 H3 120.1
C4 C3 H3 120.1
N5 C4 C3 121.56(18)
N5 C4 C5 119.66(17)
C3 C4 C5 118.47(18)
N1 C5 C4 120.23(17)
N1 C5 C6 117.64(16)
C4 C5 C6 122.05(17)
N2 C6 C7 120.38(17)
N2 C6 C5 117.99(16)
C7 C6 C5 121.52(17)
N2 C10 C9 122.30(18)
N2 C10 H10 118.9
C9 C10 H10 118.9
C10 C9 C8 118.73(18)
C10 C9 H9 120.6
C8 C9 H9 120.6
C9 C8 C7 119.78(19)
C9 C8 H8 120.1
C7 C8 H8 120.1
N6 C18 C19 122.08(17)
N6 C18 C17 116.18(16)
C19 C18 C17 121.73(17)
C18 C19 C20 118.40(18)
C18 C19 H19 120.8
C20 C19 H19 120.8
C21 C20 C19 119.39(18)
C21 C20 H20 120.3
C19 C20 H20 120.3
C20 C21 C22 118.97(18)
C20 C21 H21 120.5
C22 C21 H21 120.5
N6 C22 C21 121.54(18)
N6 C22 H22 119.2
C21 C22 H22 119.2
O6 C30 C29 130.0(2)
O6 C30 C32 111.94(18)
C29 C30 C32 118.02(18)
F11 C32 F12 107.09(18)
F11 C32 F10 107.17(18)
F12 C32 F10 106.68(19)
F11 C32 C30 113.87(18)
F12 C32 C30 110.33(17)
F10 C32 C30 111.35(17)
C30 C29 C28 122.19(19)
C30 C29 H29 118.9
C28 C29 H29 118.9
O5 C28 C29 128.6(2)
O5 C28 C31 113.19(19)
C29 C28 C31 118.20(19)
C42 C41 C40 120.03(18)
C42 C41 H41 120.0
C40 C41 H41 120.0
C41 C42 C43 118.85(18)
C41 C42 H42 120.6
C43 C42 H42 120.6
N8 C39 C40 120.66(17)
N8 C39 C38 117.87(16)
C40 C39 C38 121.45(16)
N7 C38 C37 120.38(17)
N7 C38 C39 116.98(16)
C37 C38 C39 122.63(17)
N11 C37 C36 121.68(17)
N11 C37 C38 119.90(17)
C36 C37 C38 118.11(17)
C35 C36 C37 119.75(18)
C35 C36 H36 120.1
C37 C36 H36 120.1
C36 C35 C34 119.24(18)
C36 C35 H35 120.4
C34 C35 H35 120.4
N7 C34 C35 122.01(18)
N7 C34 H34 119.0
C35 C34 H34 119.0
F1 C26 F2 107.1(2)
F1 C26 F3 108.2(2)
F2 C26 F3 106.9(2)
F1 C26 C23 110.9(2)
F2 C26 C23 110.6(2)
F3 C26 C23 113.0(2)
F5 C27 F6 108.1(2)
F5 C27 F4 106.9(2)
F6 C27 F4 107.3(2)
F5 C27 C25 113.7(2)
F6 C27 C25 110.3(2)
F4 C27 C25 110.26(19)
O4 C25 C24 127.9(2)
O4 C25 C27 113.66(19)
C24 C25 C27 118.42(19)
C23 C24 C25 122.23(19)
C23 C24 H24 118.9
C25 C24 H24 118.9
O3 C23 C24 130.21(19)
O3 C23 C26 111.47(18)
C24 C23 C26 118.32(19)
N4 C16 C15 122.07(19)
N4 C16 H16 119.0
C15 C16 H16 119.0
C14 C15 C16 119.17(19)
C14 C15 H15 120.4
C16 C15 H15 120.4
C15 C14 C13 118.62(18)
C15 C14 H14 120.7
C13 C14 H14 120.7
C12 C13 C14 119.29(19)
C12 C13 H13 120.4
C14 C13 H13 120.4
O1 C11 N3 127.84(18)
O1 C11 C12 120.93(17)
N3 C11 C12 111.22(16)
C61 C62 C63 122.17(18)
C61 C62 H62 118.9
C63 C62 H62 118.9
O2 C63 C62 127.79(19)
O2 C63 C65 113.74(19)
C62 C63 C65 118.47(18)
F16 C60 F18 107.7(2)
F16 C60 F17 107.2(2)
F18 C60 F17 106.9(2)
F16 C60 C58 111.5(2)
F18 C60 C58 112.8(2)
F17 C60 C58 110.4(2)
O10 C58 C57 130.45(19)
O10 C58 C60 111.09(18)
C57 C58 C60 118.46(18)
C58 C57 C56 122.26(18)
C58 C57 H57 118.9
C56 C57 H57 118.9
O8 C56 C57 128.05(19)
O8 C56 C59 113.82(19)
C57 C56 C59 118.09(18)
F15 C59 F13 106.9(2)
F15 C59 F14 108.9(3)
F13 C59 F14 106.9(2)
F15 C59 C56 110.88(19)
F13 C59 C56 113.4(2)
F14 C59 C56 109.7(2)
N12 C51 C52 121.60(19)
N12 C51 C50 115.97(17)
C52 C51 C50 122.36(18)
C54 C53 C52 119.3(2)
C54 C53 H53 120.3
C52 C53 H53 120.3
C53 C54 C55 118.6(2)
C53 C54 H54 120.7
C55 C54 H54 120.7
N12 C55 C54 122.3(2)
N12 C55 H55 118.9
C54 C55 H55 118.9
C51 C52 C53 119.0(2)
C51 C52 H52 120.5
C53 C52 H52 120.5
F21 C64 F19 107.75(17)
F21 C64 F20 106.60(17)
F19 C64 F20 106.75(18)
F21 C64 C61 114.16(18)
F19 C64 C61 111.06(17)
F20 C64 C61 110.16(16)
C47 C48 C49 118.77(19)
C47 C48 H48 120.6
C49 C48 H48 120.6
N10 C49 C48 121.83(19)
N10 C49 H49 119.1
C48 C49 H49 119.1
C48 C47 C46 119.69(19)
C48 C47 H47 120.2
C46 C47 H47 120.2
C45 C46 C47 118.16(19)
C45 C46 H46 120.9
C47 C46 H46 120.9
N10 C45 C46 122.23(18)
N10 C45 C44 115.89(16)
C46 C45 C44 121.84(17)
O7 C44 N9 127.74(18)
O7 C44 C45 120.50(17)
N9 C44 C45 111.77(16)
N3 C7 C8 121.54(18)
N3 C7 C6 119.78(17)
C8 C7 C6 118.46(17)
N4 C12 C13 121.67(18)
N4 C12 C11 115.96(16)
C13 C12 C11 122.30(18)
O11 C61 C62 129.93(19)
O11 C61 C64 111.66(18)
C62 C61 C64 118.40(18)
N8 C43 C42 122.40(18)
N8 C43 H43 118.8
C42 C43 H43 118.8
N13 C2S C66 178.3(4)
C2S C66 H66A 109.5
C2S C66 H66B 109.5
H66A C66 H66B 109.5
C2S C66 H66C 109.5
H66A C66 H66C 109.5
H66B C66 H66C 109.5
F23 C65 F24 107.03(19)
F23 C65 F22 106.9(2)
F24 C65 F22 107.96(19)
F23 C65 C63 111.11(18)
F24 C65 C63 113.97(19)
F22 C65 C63 109.56(18)
N14 C3S C73 178.8(4)
C76 C4S H75A 109.5
C76 C4S H75B 109.5
H75A C4S H75B 109.5
C76 C4S H75C 109.5
H75A C4S H75C 109.5
H75B C4S H75C 109.5
F8 C31 F7 106.6(2)
F8 C31 F9 107.9(3)
F7 C31 F9 106.5(2)
F8 C31 C28 111.3(2)
F7 C31 C28 110.8(2)
F9 C31 C28 113.4(2)
O9 C50 N11 128.57(18)
O9 C50 C51 119.70(17)
N11 C50 C51 111.73(16)
C3S C73 H73A 109.5
C3S C73 H73B 109.5
H73A C73 H73B 109.5
C3S C73 H73C 109.5
H73A C73 H73C 109.5
H73B C73 H73C 109.5
N15 C76 C4S 179.3(3)
O12 C17 N5 128.59(18)
O12 C17 C18 120.17(17)
N5 C17 C18 111.23(16)

loop_
_geom_bond_atom_site_label_1
_geom_bond_atom_site_label_2
_geom_bond_distance
Cu1 N3 1.9212(16)
Cu1 O3 1.9639(13)
Cu1 N4 2.0026(16)
Cu1 N1 2.0246(16)
Cu1 O4 2.1558(15)
Cu2 N5 1.9284(16)
Cu2 O6 1.9592(14)
Cu2 N6 1.9901(16)
Cu2 N2 2.0198(16)
Cu2 O5 2.1873(14)
Cu3 N9 1.9142(16)
Cu3 O10 1.9486(14)
Cu3 N10 2.0103(16)
Cu3 N7 2.0544(16)
Cu3 O8 2.1339(14)
Cu4 N11 1.9250(16)
Cu4 O11 1.9630(14)
Cu4 N12 1.9970(17)
Cu4 N8 2.0393(16)
Cu4 O2 2.2036(14)
O1 C11 1.231(2)
O2 C63 1.236(2)
O3 C23 1.266(2)
O4 C25 1.238(3)
O5 C28 1.237(3)
O6 C30 1.263(2)
O7 C44 1.231(2)
O8 C56 1.238(2)
O9 C50 1.232(2)
O10 C58 1.274(2)
O11 C61 1.276(2)
O12 C17 1.233(2)
N1 C1 1.341(3)
N1 C5 1.362(2)
N2 C10 1.342(3)
N2 C6 1.355(2)
N3 C11 1.351(2)
N3 C7 1.398(2)
N4 C16 1.339(2)
N4 C12 1.353(2)
N5 C17 1.345(2)
N5 C4 1.397(2)
N6 C22 1.336(2)
N6 C18 1.348(2)
N7 C34 1.339(2)
N7 C38 1.355(2)
N8 C43 1.343(2)
N8 C39 1.354(2)
N9 C44 1.355(2)
N9 C40 1.390(2)
N10 C49 1.338(3)
N10 C45 1.348(2)
N11 C50 1.353(2)
N11 C37 1.398(2)
N12 C55 1.338(3)
N12 C51 1.346(3)
N13 C2S 1.123(4)
N14 C3S 1.134(4)
N15 C76 1.137(4)
C40 C41 1.403(3)
C40 C39 1.415(3)
C1 C2 1.378(3)
C1 H1 0.9300
C2 C3 1.380(3)
C2 H2 0.9300
C3 C4 1.399(3)
C3 H3 0.9300
C4 C5 1.410(3)
C5 C6 1.494(3)
C6 C7 1.409(3)
C10 C9 1.381(3)
C10 H10 0.9300
C9 C8 1.383(3)
C9 H9 0.9300
C8 C7 1.401(3)
C8 H8 0.9300
C18 C19 1.380(3)
C18 C17 1.507(3)
C19 C20 1.391(3)
C19 H19 0.9300
C20 C21 1.386(3)
C20 H20 0.9300
C21 C22 1.388(3)
C21 H21 0.9300
C22 H22 0.9300
C30 C29 1.382(3)
C30 C32 1.532(3)
C32 F11 1.333(2)
C32 F12 1.337(3)
C32 F10 1.337(3)
C29 C28 1.404(3)
C29 H29 0.9300
C28 C31 1.540(3)
C41 C42 1.376(3)
C41 H41 0.9300
C42 C43 1.384(3)
C42 H42 0.9300
C39 C38 1.496(3)
C38 C37 1.420(3)
C37 C36 1.405(3)
C36 C35 1.373(3)
C36 H36 0.9300
C35 C34 1.388(3)
C35 H35 0.9300
C34 H34 0.9300
C26 F1 1.324(3)
C26 F2 1.329(3)
C26 F3 1.335(3)
C26 C23 1.538(3)
C27 F5 1.327(3)
C27 F6 1.329(3)
C27 F4 1.331(3)
C27 C25 1.540(3)
C25 C24 1.407(3)
C24 C23 1.376(3)
C24 H24 0.9300
C16 C15 1.386(3)
C16 H16 0.9300
C15 C14 1.386(3)
C15 H15 0.9300
C14 C13 1.395(3)
C14 H14 0.9300
C13 C12 1.380(3)
C13 H13 0.9300
C11 C12 1.509(3)
C62 C61 1.369(3)
C62 C63 1.420(3)
C62 H62 0.9300
C63 C65 1.538(3)
C60 F16 1.324(3)
C60 F18 1.335(3)
C60 F17 1.338(3)
C60 C58 1.533(3)
C58 C57 1.370(3)
C57 C56 1.407(3)
C57 H57 0.9300
C56 C59 1.539(3)
C59 F15 1.314(3)
C59 F13 1.324(3)
C59 F14 1.325(3)
C51 C52 1.386(3)
C51 C50 1.507(3)
C53 C54 1.381(4)
C53 C52 1.386(3)
C53 H53 0.9300
C54 C55 1.389(3)
C54 H54 0.9300
C55 H55 0.9300
C52 H52 0.9300
C64 F21 1.325(2)
C64 F19 1.331(3)
C64 F20 1.346(2)
C64 C61 1.534(3)
C48 C47 1.384(3)
C48 C49 1.392(3)
C48 H48 0.9300
C49 H49 0.9300
C47 C46 1.391(3)
C47 H47 0.9300
C46 C45 1.388(3)
C46 H46 0.9300
C45 C44 1.507(3)
C43 H43 0.9300
F7 C31 1.315(3)
F8 C31 1.307(3)
F9 C31 1.323(3)
F22 C65 1.335(3)
F23 C65 1.330(3)
F24 C65 1.332(3)
C2S C66 1.455(4)
C66 H66A 0.9600
C66 H66B 0.9600
C66 H66C 0.9600
C3S C73 1.448(5)
C4S C76 1.442(4)
C4S H75A 0.9600
C4S H75B 0.9600
C4S H75C 0.9600
C73 H73A 0.9600
C73 H73B 0.9600
C73 H73C 0.9600

loop_
_geom_torsion_atom_site_label_1
_geom_torsion_atom_site_label_2
_geom_torsion_atom_site_label_3
_geom_torsion_atom_site_label_4
_geom_torsion
N11 Cu4 O2 C63 150.86(15)
O11 Cu4 O2 C63 -32.33(15)
N12 Cu4 O2 C63 -124.70(15)
N8 Cu4 O2 C63 62.33(15)
N3 Cu1 O3 C23 -132.7(12)
N4 Cu1 O3 C23 -126.77(17)
N1 Cu1 O3 C23 91.09(17)
O4 Cu1 O3 C23 -9.50(17)
N3 Cu1 O4 C25 -173.44(17)
O3 Cu1 O4 C25 9.20(17)
N4 Cu1 O4 C25 103.27(17)
N1 Cu1 O4 C25 -85.59(17)
N5 Cu2 O5 C28 -167.19(17)
O6 Cu2 O5 C28 16.09(16)
N6 Cu2 O5 C28 110.36(16)
N2 Cu2 O5 C28 -79.20(17)
N5 Cu2 O6 C30 -99.3(11)
N6 Cu2 O6 C30 -135.71(17)
N2 Cu2 O6 C30 80.04(17)
O5 Cu2 O6 C30 -16.27(17)
N9 Cu3 O8 C56 -179.11(16)
O10 Cu3 O8 C56 -2.90(16)
N10 Cu3 O8 C56 -97.00(17)
N7 Cu3 O8 C56 93.45(16)
N9 Cu3 O10 C58 88.6(10)
N10 Cu3 O10 C58 115.90(17)
N7 Cu3 O10 C58 -101.58(17)
O8 Cu3 O10 C58 0.23(17)
N11 Cu4 O11 C61 138.1(11)
N12 Cu4 O11 C61 150.56(16)
N8 Cu4 O11 C61 -60.84(16)
O2 Cu4 O11 C61 31.27(15)
N3 Cu1 N1 C1 -137.06(14)
O3 Cu1 N1 C1 40.76(14)
N4 Cu1 N1 C1 -62.33(18)
O4 Cu1 N1 C1 130.25(14)
N3 Cu1 N1 C5 28.93(15)
O3 Cu1 N1 C5 -153.25(15)
N4 Cu1 N1 C5 103.65(16)
O4 Cu1 N1 C5 -63.76(15)
N5 Cu2 N2 C10 -137.16(14)
O6 Cu2 N2 C10 42.88(14)
N6 Cu2 N2 C10 -62.20(18)
O5 Cu2 N2 C10 131.68(13)
N5 Cu2 N2 C6 29.52(15)
O6 Cu2 N2 C6 -150.44(14)
N6 Cu2 N2 C6 104.48(16)
O5 Cu2 N2 C6 -61.65(15)
O3 Cu1 N3 C11 1.0(13)
N4 Cu1 N3 C11 -4.99(14)
N1 Cu1 N3 C11 137.33(15)
O4 Cu1 N3 C11 -122.13(15)
O3 Cu1 N3 C7 169.2(12)
N4 Cu1 N3 C7 163.26(15)
N1 Cu1 N3 C7 -54.42(14)
O4 Cu1 N3 C7 46.12(15)
N3 Cu1 N4 C16 -177.88(18)
O3 Cu1 N4 C16 2.45(17)
N1 Cu1 N4 C16 105.79(18)
O4 Cu1 N4 C16 -88.15(17)
N3 Cu1 N4 C12 4.79(13)
O3 Cu1 N4 C12 -174.88(13)
N1 Cu1 N4 C12 -71.54(17)
O4 Cu1 N4 C12 94.52(13)
O6 Cu2 N5 C17 -38.5(12)
N6 Cu2 N5 C17 -1.86(14)
N2 Cu2 N5 C17 142.18(15)
O5 Cu2 N5 C17 -121.42(14)
O6 Cu2 N5 C4 125.5(11)
N6 Cu2 N5 C4 162.10(15)
N2 Cu2 N5 C4 -53.86(14)
O5 Cu2 N5 C4 42.55(14)
N5 Cu2 N6 C22 176.72(17)
O6 Cu2 N6 C22 -5.25(16)
N2 Cu2 N6 C22 100.10(18)
O5 Cu2 N6 C22 -95.78(16)
N5 Cu2 N6 C18 3.33(13)
O6 Cu2 N6 C18 -178.65(13)
N2 Cu2 N6 C18 -73.29(17)
O5 Cu2 N6 C18 90.82(13)
N9 Cu3 N7 C34 141.41(13)
O10 Cu3 N7 C34 -37.92(13)
N10 Cu3 N7 C34 66.08(17)
O8 Cu3 N7 C34 -129.06(13)
N9 Cu3 N7 C38 -22.43(15)
O10 Cu3 N7 C38 158.23(14)
N10 Cu3 N7 C38 -97.76(16)
O8 Cu3 N7 C38 67.09(15)
N11 Cu4 N8 C43 140.95(14)
O11 Cu4 N8 C43 -37.97(14)
N12 Cu4 N8 C43 66.14(19)
O2 Cu4 N8 C43 -125.33(13)
N11 Cu4 N8 C39 -28.13(15)
O11 Cu4 N8 C39 152.95(14)
N12 Cu4 N8 C39 -102.94(17)
O2 Cu4 N8 C39 65.59(14)
O10 Cu3 N9 C44 26.0(10)
N10 Cu3 N9 C44 -1.49(13)
N7 Cu3 N9 C44 -143.89(14)
O8 Cu3 N9 C44 114.34(14)
O10 Cu3 N9 C40 -137.1(9)
N10 Cu3 N9 C40 -164.59(14)
N7 Cu3 N9 C40 53.01(13)
O8 Cu3 N9 C40 -48.75(14)
N9 Cu3 N10 C49 179.19(18)
O10 Cu3 N10 C49 0.95(18)
N7 Cu3 N10 C49 -103.90(18)
O8 Cu3 N10 C49 92.58(17)
N9 Cu3 N10 C45 1.58(13)
O10 Cu3 N10 C45 -176.66(13)
N7 Cu3 N10 C45 78.49(16)
O8 Cu3 N10 C45 -85.03(13)
O11 Cu4 N11 C50 15.9(12)
N12 Cu4 N11 C50 3.35(14)
N8 Cu4 N11 C50 -145.25(14)
O2 Cu4 N11 C50 122.52(14)
O11 Cu4 N11 C37 -145.6(11)
N12 Cu4 N11 C37 -158.11(14)
N8 Cu4 N11 C37 53.29(14)
O2 Cu4 N11 C37 -38.94(14)
N11 Cu4 N12 C55 -178.45(19)
O11 Cu4 N12 C55 2.27(19)
N8 Cu4 N12 C55 -102.2(2)
O2 Cu4 N12 C55 90.98(19)
N11 Cu4 N12 C51 -8.95(13)
O11 Cu4 N12 C51 171.77(13)
N8 Cu4 N12 C51 67.29(19)
O2 Cu4 N12 C51 -99.53(13)
C44 N9 C40 C41 -34.0(3)
Cu3 N9 C40 C41 128.13(16)
C44 N9 C40 C39 150.52(17)
Cu3 N9 C40 C39 -47.3(2)
C5 N1 C1 C2 -2.2(3)
Cu1 N1 C1 C2 164.36(17)
N1 C1 C2 C3 2.9(3)
C1 C2 C3 C4 0.3(3)
C17 N5 C4 C3 30.3(3)
Cu2 N5 C4 C3 -132.83(17)
C17 N5 C4 C5 -156.25(18)
Cu2 N5 C4 C5 40.6(2)
C2 C3 C4 N5 169.65(19)
C2 C3 C4 C5 -3.9(3)
C1 N1 C5 C4 -1.6(3)
Cu1 N1 C5 C4 -166.89(13)
C1 N1 C5 C6 175.37(17)
Cu1 N1 C5 C6 10.1(2)
N5 C4 C5 N1 -169.07(16)
C3 C4 C5 N1 4.6(3)
N5 C4 C5 C6 14.1(3)
C3 C4 C5 C6 -172.24(17)
C10 N2 C6 C7 -1.4(3)
Cu2 N2 C6 C7 -167.46(13)
C10 N2 C6 C5 174.84(17)
Cu2 N2 C6 C5 8.8(2)
N1 C5 C6 N2 142.82(17)
C4 C5 C6 N2 -40.3(3)
N1 C5 C6 C7 -40.9(3)
C4 C5 C6 C7 135.98(19)
C6 N2 C10 C9 -2.3(3)
Cu2 N2 C10 C9 164.87(15)
N2 C10 C9 C8 2.6(3)
C10 C9 C8 C7 0.9(3)
C22 N6 C18 C19 2.4(3)
Cu2 N6 C18 C19 176.45(14)
C22 N6 C18 C17 -178.21(16)
Cu2 N6 C18 C17 -4.2(2)
N6 C18 C19 C20 -2.6(3)
C17 C18 C19 C20 178.07(17)
C18 C19 C20 C21 1.2(3)
C19 C20 C21 C22 0.4(3)
C18 N6 C22 C21 -0.8(3)
Cu2 N6 C22 C21 -173.77(14)
C20 C21 C22 N6 -0.6(3)
Cu2 O6 C30 C29 11.5(3)
Cu2 O6 C30 C32 -167.39(13)
O6 C30 C32 F11 -172.83(19)
C29 C30 C32 F11 8.1(3)
O6 C30 C32 F12 66.7(2)
C29 C30 C32 F12 -112.3(2)
O6 C30 C32 F10 -51.5(2)
C29 C30 C32 F10 129.4(2)
O6 C30 C29 C28 1.4(4)
C32 C30 C29 C28 -179.8(2)
Cu2 O5 C28 C29 -11.0(3)
Cu2 O5 C28 C31 170.90(15)
C30 C29 C28 O5 -0.6(4)
C30 C29 C28 C31 177.5(2)
N9 C40 C41 C42 -174.64(17)
C39 C40 C41 C42 0.9(3)
C40 C41 C42 C43 -1.0(3)
C43 N8 C39 C40 -0.2(3)
Cu4 N8 C39 C40 168.43(13)
C43 N8 C39 C38 -178.38(16)
Cu4 N8 C39 C38 -9.7(2)
N9 C40 C39 N8 175.24(16)
C41 C40 C39 N8 -0.4(3)
N9 C40 C39 C38 -6.7(3)
C41 C40 C39 C38 177.75(16)
C34 N7 C38 C37 -0.4(3)
Cu3 N7 C38 C37 162.31(13)
C34 N7 C38 C39 -179.20(16)
Cu3 N7 C38 C39 -16.4(2)
N8 C39 C38 N7 -142.28(17)
C40 C39 C38 N7 39.6(2)
N8 C39 C38 C37 39.0(2)
C40 C39 C38 C37 -139.17(18)
C50 N11 C37 C36 -28.5(3)
Cu4 N11 C37 C36 131.61(16)
C50 N11 C37 C38 157.89(17)
Cu4 N11 C37 C38 -42.0(2)
N7 C38 C37 N11 169.56(16)
C39 C38 C37 N11 -11.8(3)
N7 C38 C37 C36 -4.2(3)
C39 C38 C37 C36 174.43(16)
N11 C37 C36 C35 -168.38(17)
C38 C37 C36 C35 5.3(3)
C37 C36 C35 C34 -1.8(3)
C38 N7 C34 C35 4.2(3)
Cu3 N7 C34 C35 -160.47(15)
C36 C35 C34 N7 -3.0(3)
Cu1 O4 C25 C24 -6.6(3)
Cu1 O4 C25 C27 172.80(14)
F5 C27 C25 O4 178.3(2)
F6 C27 C25 O4 56.7(3)
F4 C27 C25 O4 -61.6(3)
F5 C27 C25 C24 -2.2(3)
F6 C27 C25 C24 -123.8(2)
F4 C27 C25 C24 117.9(2)
O4 C25 C24 C23 0.7(4)
C27 C25 C24 C23 -178.7(2)
Cu1 O3 C23 C24 7.6(3)
Cu1 O3 C23 C26 -172.57(15)
C25 C24 C23 O3 -0.7(4)
C25 C24 C23 C26 179.5(2)
F1 C26 C23 O3 56.9(3)
F2 C26 C23 O3 -61.7(3)
F3 C26 C23 O3 178.6(2)
F1 C26 C23 C24 -123.2(2)
F2 C26 C23 C24 118.2(2)
F3 C26 C23 C24 -1.6(3)
C12 N4 C16 C15 -1.6(3)
Cu1 N4 C16 C15 -178.80(14)
N4 C16 C15 C14 0.1(3)
C16 C15 C14 C13 1.6(3)
C15 C14 C13 C12 -1.8(3)
C7 N3 C11 O1 15.8(3)
Cu1 N3 C11 O1 -176.57(17)
C7 N3 C11 C12 -163.65(17)
Cu1 N3 C11 C12 4.0(2)
Cu4 O2 C63 C62 21.7(3)
Cu4 O2 C63 C65 -158.61(13)
C61 C62 C63 O2 2.1(3)
C61 C62 C63 C65 -177.61(19)
Cu3 O10 C58 C57 2.0(3)
Cu3 O10 C58 C60 -177.39(14)
F16 C60 C58 O10 -54.9(3)
F18 C60 C58 O10 -176.2(2)
F17 C60 C58 O10 64.2(3)
F16 C60 C58 C57 125.7(2)
F18 C60 C58 C57 4.3(3)
F17 C60 C58 C57 -115.2(2)
O10 C58 C57 C56 -1.9(4)
C60 C58 C57 C56 177.4(2)
Cu3 O8 C56 C57 3.9(3)
Cu3 O8 C56 C59 -178.35(14)
C58 C57 C56 O8 -1.5(4)
C58 C57 C56 C59 -179.2(2)
O8 C56 C59 F15 35.5(3)
C57 C56 C59 F15 -146.5(2)
O8 C56 C59 F13 155.72(19)
C57 C56 C59 F13 -26.3(3)
O8 C56 C59 F14 -84.8(3)
C57 C56 C59 F14 93.2(3)
C55 N12 C51 C52 0.4(3)
Cu4 N12 C51 C52 -170.19(16)
C55 N12 C51 C50 -176.65(18)
Cu4 N12 C51 C50 12.7(2)
C52 C53 C54 C55 0.6(4)
C51 N12 C55 C54 -0.4(3)
Cu4 N12 C55 C54 168.40(18)
C53 C54 C55 N12 -0.1(4)
N12 C51 C52 C53 0.1(3)
C50 C51 C52 C53 176.9(2)
C54 C53 C52 C51 -0.6(3)
C45 N10 C49 C48 0.7(3)
Cu3 N10 C49 C48 -176.77(15)
C47 C48 C49 N10 1.0(3)
C49 C48 C47 C46 -1.9(3)
C48 C47 C46 C45 1.1(3)
C49 N10 C45 C46 -1.5(3)
Cu3 N10 C45 C46 176.39(15)
C49 N10 C45 C44 -179.30(17)
Cu3 N10 C45 C44 -1.4(2)
C47 C46 C45 N10 0.6(3)
C47 C46 C45 C44 178.25(18)
C40 N9 C44 O7 -17.1(3)
Cu3 N9 C44 O7 -179.26(16)
C40 N9 C44 C45 163.28(16)
Cu3 N9 C44 C45 1.1(2)
N10 C45 C44 O7 -179.37(17)
C46 C45 C44 O7 2.8(3)
N10 C45 C44 N9 0.3(2)
C46 C45 C44 N9 -177.53(17)
C11 N3 C7 C8 34.9(3)
Cu1 N3 C7 C8 -132.72(16)
C11 N3 C7 C6 -150.55(18)
Cu1 N3 C7 C6 41.8(2)
C9 C8 C7 N3 170.22(18)
C9 C8 C7 C6 -4.4(3)
N2 C6 C7 N3 -169.99(16)
C5 C6 C7 N3 13.9(3)
N2 C6 C7 C8 4.8(3)
C5 C6 C7 C8 -171.40(17)
C16 N4 C12 C13 1.4(3)
Cu1 N4 C12 C13 179.03(15)
C16 N4 C12 C11 178.38(17)
Cu1 N4 C12 C11 -4.0(2)
C14 C13 C12 N4 0.3(3)
C14 C13 C12 C11 -176.46(18)
O1 C11 C12 N4 -179.24(18)
N3 C11 C12 N4 0.2(2)
O1 C11 C12 C13 -2.3(3)
N3 C11 C12 C13 177.16(18)
Cu4 O11 C61 C62 -20.3(3)
Cu4 O11 C61 C64 160.92(13)
C63 C62 C61 O11 -5.2(3)
C63 C62 C61 C64 173.57(18)
F21 C64 C61 O11 -172.07(17)
F19 C64 C61 O11 -50.0(2)
F20 C64 C61 O11 68.1(2)
F21 C64 C61 C62 9.0(3)
F19 C64 C61 C62 131.0(2)
F20 C64 C61 C62 -110.9(2)
C39 N8 C43 C42 0.2(3)
Cu4 N8 C43 C42 -169.33(15)
C41 C42 C43 N8 0.4(3)
O2 C63 C65 F23 -54.1(2)
C62 C63 C65 F23 125.7(2)
O2 C63 C65 F24 -175.10(19)
C62 C63 C65 F24 4.7(3)
O2 C63 C65 F22 63.8(2)
C62 C63 C65 F22 -116.4(2)
O5 C28 C31 F8 -52.9(3)
C29 C28 C31 F8 128.7(3)
O5 C28 C31 F7 65.5(3)
C29 C28 C31 F7 -112.8(2)
O5 C28 C31 F9 -174.8(3)
C29 C28 C31 F9 6.9(4)
C37 N11 C50 O9 -17.2(3)
Cu4 N11 C50 O9 -177.63(16)
C37 N11 C50 C51 162.81(16)
Cu4 N11 C50 C51 2.4(2)
N12 C51 C50 O9 169.72(17)
C52 C51 C50 O9 -7.3(3)
N12 C51 C50 N11 -10.3(2)
C52 C51 C50 N11 172.64(18)
C4 N5 C17 O12 18.0(3)
Cu2 N5 C17 O12 -178.76(17)
C4 N5 C17 C18 -163.09(16)
Cu2 N5 C17 C18 0.1(2)
N6 C18 C17 O12 -178.22(18)
C19 C18 C17 O12 1.1(3)
N6 C18 C17 N5 2.8(2)
C19 C18 C17 N5 -177.87(17)
